data_2001659
loop_
_publ_author_name
'Foulon, J.-D.'
'Tijani, N.'
'Durand, J.'
'Rafiq, M.'
'Cot, L.'

_publ_section_title
;
 Structure de Eu~2~(PO~3~H)~3~.2,5H~2~O
;
_journal_issue 5
_journal_name_full 'Acta Crystallographica Section C'
_journal_page_first 849
_journal_page_last 851
_journal_paper_doi 10.1107/S0108270192012587
_journal_volume 49
_journal_year 1993
_chemical_formula_moiety 'Eu2 H3 O9 P3,2.5(H2 O1)'
_chemical_formula_sum 'Eu2 H8 O11.5 P3'
_chemical_formula_weight 588.9
_space_group_IT_number 2
_space_group_name_Hall '-P 1'
_space_group_name_H-M_alt 'P -1'
_symmetry_cell_setting triclinic
_symmetry_space_group_name_Hall '-P 1'
_symmetry_space_group_name_H-M 'P -1'
_cell_angle_alpha 82.660(10)
_cell_angle_beta 80.640(10)
_cell_angle_gamma 73.970(10)
_cell_formula_units_Z 2
_cell_length_a 6.6080(10)
_cell_length_b 6.8990(10)
_cell_length_c 12.977(2)
_cell_volume 558.88(15)
_diffrn_radiation_type Mo
_diffrn_radiation_wavelength 0.71073
_exptl_absorpt_coefficient_mu 11.60
_exptl_crystal_density_diffrn 3.500
_exptl_crystal_density_meas 3.480(10)
_exptl_crystal_F_000 542
_cod_data_source_file du1019.cif
_cod_data_source_block du1019_structure_1_of_1
_cod_original_cell_volume 556.4(2)
_cod_database_code 2001659

loop_
_space_group_symop_id
_space_group_symop_operation_xyz
1 x,y,z
2 -x,-y,-z

loop_
_atom_site_label
_atom_site_fract_x
_atom_site_fract_y
_atom_site_fract_z
_atom_site_U_iso_or_equiv
Eu(1) .15080(10) .36310(10) .12250(3) .0200(2)
Eu(2) .83770(10) .21610(10) .3997(3) .0110(2)
P(1) .3281(2) .1389(2) .37930(10) .0120(10)
P(2) .6489(3) .4632(2) .14480(10) .0260(10)
P(3) .9936(2) .9032(3) .1861(2) .0270(10)
O(11) .4745(8) .2480(8) .4136(4) .017(3)
O(12) .1825(8) .0682(7) .4715(4) .015(3)
O(13) .1783(8) .2735(9) .3061(4) .024(3)
O(21) .7925(8) .3557(9) .2280(4) .027(3)
O(22) .4972(8) .3484(10) .1262(4) .030(3)
O(23) .8049(9) .5006(11) .0484(4) .041(4)
O(31) .9474(9) .9346(8) .3029(4) .026(3)
O(32) .0764(12) .6799(10) .1740(5) .048(4)
O(33) .1393(10) .0293(10) .1264(5) .038(4)
O(W1) .7637(9) .3313(8) .5775(4) .027(3)
O(W2) .7644(11) .5878(9) .3935(5) .38(4)
O(W3) .5612(19) .9061(17) .9964(10) .035(7)
H(1) .4506 .0388 .2988 .020
H(2) .5584 .6515 .1752 .020
H(3) .8155 .9752 .1398 .020

loop_
_geom_angle_atom_site_label_1
_geom_angle_atom_site_label_2
_geom_angle_atom_site_label_3
_geom_angle
O(11) P(1) O(12) 112.4(3)
O(11) P(1) O(13) 112.7(3)
O(12) P(1) O(13) 104.8(3)
O(11) P(1) H(1) 103.0
O(12) P(1) H(1) 130.4
O(13) P(1) H(1) 91.4
O(21) P(2) O(22) 113.7(3)
O(21) P(2) O(23) 103.9(3)
O(22) P(2) O(23) 114.4(4)
O(21) P(2) H(2) 105.2
O(22) P(2) H(2) 115.5
O(23) P(2) H(2) 102.7
O(31) P(3) O(32) 108.7(3)
O(31) P(3) O(33) 111.9(4)
O(32) P(3) O(33) 113.8(4)
O(31) P(3) H(3) 110.9
O(32) P(3) H(3) 108.8
O(33) P(3) H(3) 102.6

loop_
_geom_bond_atom_site_label_1
_geom_bond_atom_site_label_2
_geom_bond_distance
O(W1) O(W2) 2.780(10)
O(W1) O(11) 2.900(10)
O(W1) O(12) 2.820(10)
O(W1) O(31) 2.780(10)
O(W2) O(21) 2.790(10)
O(W2) O(31) 3.000(10)
O(W2) O(11) 2.910(10)
O(W3) O(23) 2.870(10)
O(W3) O(33) 2.980(10)
P(1) O(11) 1.526(5)
P(1) O(12) 1.527(5)
P(1) O(13) 1.522(5)
P(1) H(1) 1.35
P(2) O(21) 1.535(5)
P(2) O(22) 1.502(6)
P(2) O(23) 1.530(6)
P(2) H(2) 1.35
P(3) O(31) 1.528(6)
P(3) O(32) 1.505(6)
P(3) O(33) 1.527(7)
P(3) H(3) 1.35
Eu(1) O(13) 2.407(5)
Eu(1) O(21) 2.545(5)
Eu(1) O(22) 2.271(5)
Eu(1) O(23) 2.517(6)
Eu(1) O(23) 2.301(5)
Eu(1) O(32) 2.267(6)
Eu(1) O(33) 2.319(7)
Eu(1) O(W3) 2.697(12)
Eu(2) O(11) 2.328(5)
Eu(2) O(12) 2.503(5)
Eu(2) O(12) 2.427(5)
Eu(2) O(13) 2.486(5)
Eu(2) O(21) 2.343(5)
Eu(2) O(31) 2.329(6)
Eu(2) O(W1) 2.466(5)
Eu(2) O(W2) 2.468(6)
